data_4075981
loop_
_publ_author_name
'Schachner, J\"org A.'
'Lund, Clinton L.'
'Quail, J. Wilson'
'M\"uller, Jens'

_publ_section_title
;
 Synthesis and Characterization of Heavier Group 13 Element
 Ferrocenophanes:&#x00A0; The First Gallium-Bridged [1]Ferrocenophane and
 an Unusual Indium Species
;
_journal_issue 18
_journal_name_full Organometallics
_journal_page_first 4483
_journal_paper_doi 10.1021/om0503951
_journal_volume 24
_journal_year 2005
_chemical_formula_moiety 'C38 H64 Cl2 Fe In2 N2 Si6, 2.5(C7 H8)'
_chemical_formula_sum 'C55.5 H84 Cl2 Fe In2 N2 Si6'
_chemical_formula_weight 1304.18
_chemical_name_systematic
; 
 ? 
;
_space_group_IT_number 2
_symmetry_cell_setting triclinic
_symmetry_space_group_name_Hall '-P 1'
_symmetry_space_group_name_H-M 'P -1'
_atom_sites_solution_hydrogens geom
_atom_sites_solution_primary direct
_atom_sites_solution_secondary difmap
_audit_creation_method SHELXL-97
_cell_angle_alpha 72.624(4)
_cell_angle_beta 77.960(6)
_cell_angle_gamma 87.868(4)
_cell_formula_units_Z 2
_cell_length_a 14.1309(9)
_cell_length_b 14.7231(11)
_cell_length_c 16.135(2)
_cell_measurement_reflns_used 11937
_cell_measurement_temperature 173(2)
_cell_measurement_theta_max 27.485
_cell_measurement_theta_min 0.998
_cell_volume 3132.1(5)
_computing_cell_refinement 'HKL Scalepack (Otwinowski & Minor 1997)'
_computing_data_collection 'Collect (Nonius BV, 1997-2000)'
_computing_data_reduction 'HKL Denzo and Scalepack (Otwinowski & Minor 1997)'
_computing_molecular_graphics 'Ortep-3 for Windows (Farrugia, 1997)'
_computing_publication_material 'PLATON (Spek, 2003)'
_computing_structure_refinement 'SHELXL-97 (Sheldrick, 1997)'
_computing_structure_solution 'SIR97 (Altomare et al., 1999)'
_diffrn_ambient_temperature 173(2)
_diffrn_detector_area_resol_mean 9
_diffrn_measured_fraction_theta_full 0.998
_diffrn_measured_fraction_theta_max 0.998
_diffrn_measurement_device 'Nonius KappaCCD'
_diffrn_measurement_method '\f scans and \w scans with \k offsets'
_diffrn_radiation_monochromator 'horizonally mounted graphite crystal'
_diffrn_radiation_source 'fine-focus sealed tube'
_diffrn_radiation_type MoK\a
_diffrn_radiation_wavelength 0.71073
_diffrn_reflns_av_R_equivalents 0.1184
_diffrn_reflns_av_sigmaI/netI 0.0894
_diffrn_reflns_limit_h_max 16
_diffrn_reflns_limit_h_min -16
_diffrn_reflns_limit_k_max 17
_diffrn_reflns_limit_k_min -17
_diffrn_reflns_limit_l_max 18
_diffrn_reflns_limit_l_min -19
_diffrn_reflns_number 40880
_diffrn_reflns_theta_full 25.03
_diffrn_reflns_theta_max 25.03
_diffrn_reflns_theta_min 2.90
_diffrn_standards_decay_% 0
_diffrn_standards_interval_count 0
_diffrn_standards_interval_time 0
_diffrn_standards_number 0
_exptl_absorpt_coefficient_mu 1.194
_exptl_absorpt_correction_type none
_exptl_crystal_colour orange
_exptl_crystal_density_diffrn 1.383
_exptl_crystal_density_method 'not measured'
_exptl_crystal_description rod
_exptl_crystal_F_000 1346
_exptl_crystal_size_max 0.20
_exptl_crystal_size_mid 0.03
_exptl_crystal_size_min 0.03
_refine_diff_density_max 0.988
_refine_diff_density_min -0.793
_refine_diff_density_rms 0.131
_refine_ls_extinction_method none
_refine_ls_goodness_of_fit_ref 1.102
_refine_ls_hydrogen_treatment constr
_refine_ls_matrix_type full
_refine_ls_number_parameters 638
_refine_ls_number_reflns 11048
_refine_ls_number_restraints 242
_refine_ls_restrained_S_all 1.096
_refine_ls_R_factor_all 0.0882
_refine_ls_R_factor_gt 0.0595
_refine_ls_shift/su_max 0.001
_refine_ls_shift/su_mean 0.000
_refine_ls_structure_factor_coef Fsqd
_refine_ls_weighting_details 'calc w=1/[\s^2^(Fo^2^)+(0.0145P)^2^+13.7805P] where P=(Fo^2^+2Fc^2^)/3'
_refine_ls_weighting_scheme calc
_refine_ls_wR_factor_gt 0.1030
_refine_ls_wR_factor_ref 0.1114
_reflns_number_gt 8570
_reflns_number_total 11048
_reflns_threshold_expression >2\s(I)
_cod_data_source_file om0503951si20050517_111431.cif
_cod_data_source_block 208
_cod_original_formula_sum 'C55.50 H84 Cl2 Fe In2 N2 Si6'
_cod_database_code 4075981

loop_
_symmetry_equiv_pos_as_xyz
'x, y, z'
'-x, -y, -z'

loop_
_atom_site_label
_atom_site_type_symbol
_atom_site_fract_x
_atom_site_fract_y
_atom_site_fract_z
_atom_site_U_iso_or_equiv
_atom_site_adp_type
_atom_site_occupancy
_atom_site_symmetry_multiplicity
_atom_site_calc_flag
_atom_site_refinement_flags
_atom_site_disorder_assembly
_atom_site_disorder_group
Cl1 Cl 0.31884(10) 0.00522(10) 0.71297(10) 0.0204(3) Uani 1 1 d . . .
Cl2 Cl 0.09060(10) 0.06490(10) 0.69451(10) 0.0197(3) Uani 1 1 d . . .
Fe1 Fe 0.25598(5) -0.01203(6) 0.46617(5) 0.01091(18) Uani 1 1 d . . .
In1 In 0.23862(3) 0.16081(3) 0.60016(3) 0.01089(11) Uani 1 1 d . . .
In2 In 0.19164(3) -0.11026(3) 0.71521(3) 0.01085(11) Uani 1 1 d . . .
N1 N 0.1274(3) 0.2633(3) 0.5294(3) 0.0155(11) Uani 1 1 d . . .
Si1 Si 0.27130(11) 0.38508(11) 0.53306(10) 0.0123(3) Uani 1 1 d . . .
Si2 Si 0.20882(12) 0.29936(11) 0.73711(11) 0.0164(4) Uani 1 1 d . . .
Si3 Si 0.42062(11) 0.27248(12) 0.64008(12) 0.0184(4) Uani 1 1 d . . .
C2 C 0.0484(4) 0.2366(5) 0.5102(4) 0.0217(14) Uani 1 1 d . . .
H2 H 0.0323 0.1699 0.5269 0.026 Uiso 1 1 d R . .
C3 C -0.0120(4) 0.2982(5) 0.4661(4) 0.0225(14) Uani 1 1 d . . .
H3 H -0.0707 0.2777 0.4551 0.027 Uiso 1 1 d R . .
C4 C 0.0128(4) 0.3947(5) 0.4396(4) 0.0246(15) Uani 1 1 d . . .
H4 H -0.0269 0.4396 0.4067 0.030 Uiso 1 1 d R . .
C5 C 0.0946(4) 0.4236(4) 0.4596(4) 0.0208(14) Uani 1 1 d . . .
H5 H 0.1104 0.4904 0.4417 0.025 Uiso 1 1 d R . .
C6 C 0.1533(4) 0.3569(4) 0.5049(4) 0.0150(13) Uani 1 1 d . . .
C7 C 0.2891(4) 0.2856(4) 0.6330(4) 0.0104(12) Uiso 1 1 d . . .
C8 C 0.2646(5) 0.5091(4) 0.5442(4) 0.0226(14) Uani 1 1 d . . .
H8A H 0.2490 0.5537 0.4904 0.034 Uiso 1 1 calc R . .
H8B H 0.3271 0.5277 0.5524 0.034 Uiso 1 1 calc R . .
H8C H 0.2141 0.5105 0.5957 0.034 Uiso 1 1 calc R . .
C9 C 0.3603(4) 0.3894(5) 0.4286(4) 0.0233(15) Uani 1 1 d . . .
H9A H 0.3415 0.4379 0.3787 0.035 Uiso 1 1 calc R . .
H9B H 0.3612 0.3272 0.4181 0.035 Uiso 1 1 calc R . .
H9C H 0.4249 0.4055 0.4342 0.035 Uiso 1 1 calc R . .
C10 C 0.0836(4) 0.3384(5) 0.7194(4) 0.0275(16) Uani 1 1 d . . .
H10A H 0.0446 0.3463 0.7745 0.041 Uiso 1 1 calc R . .
H10B H 0.0528 0.2900 0.7025 0.041 Uiso 1 1 calc R . .
H10C H 0.0887 0.3991 0.6721 0.041 Uiso 1 1 calc R . .
C11 C 0.2591(5) 0.3889(5) 0.7790(5) 0.0312(17) Uani 1 1 d . . .
H11A H 0.2118 0.3990 0.8291 0.047 Uiso 1 1 calc R . .
H11B H 0.2729 0.4492 0.7314 0.047 Uiso 1 1 calc R . .
H11C H 0.3190 0.3653 0.7986 0.047 Uiso 1 1 calc R . .
C12 C 0.1898(5) 0.1874(5) 0.8313(4) 0.0269(16) Uani 1 1 d . . .
H12A H 0.1590 0.2018 0.8861 0.040 Uiso 1 1 calc R . .
H12B H 0.2524 0.1583 0.8379 0.040 Uiso 1 1 calc R . .
H12C H 0.1480 0.1431 0.8195 0.040 Uiso 1 1 calc R . .
C13 C 0.4396(5) 0.1958(5) 0.7494(5) 0.0317(17) Uani 1 1 d . . .
H13A H 0.5089 0.1946 0.7500 0.048 Uiso 1 1 calc R . .
H13B H 0.4155 0.1310 0.7596 0.048 Uiso 1 1 calc R . .
H13C H 0.4045 0.2213 0.7964 0.048 Uiso 1 1 calc R . .
C14 C 0.4818(5) 0.3912(5) 0.6184(5) 0.0302(17) Uani 1 1 d . . .
H14A H 0.5493 0.3817 0.6246 0.045 Uiso 1 1 calc R . .
H14B H 0.4480 0.4228 0.6613 0.045 Uiso 1 1 calc R . .
H14C H 0.4798 0.4310 0.5581 0.045 Uiso 1 1 calc R . .
C15 C 0.4935(4) 0.2187(5) 0.5565(5) 0.0341(18) Uani 1 1 d . . .
H15A H 0.5609 0.2137 0.5636 0.051 Uiso 1 1 calc R . .
H15B H 0.4909 0.2591 0.4965 0.051 Uiso 1 1 calc R . .
H15C H 0.4669 0.1551 0.5655 0.051 Uiso 1 1 calc R . .
Si21 Si 0.14925(11) -0.32430(11) 0.82736(10) 0.0126(3) Uani 1 1 d . . .
Si22 Si 0.15488(12) -0.18737(12) 0.93967(11) 0.0164(4) Uani 1 1 d . . .
Si23 Si -0.02403(11) -0.19016(12) 0.85128(11) 0.0188(4) Uani 1 1 d . . .
N21 N 0.3160(3) -0.2218(3) 0.7270(3) 0.0133(10) Uani 1 1 d . . .
C22 C 0.4109(4) -0.2030(5) 0.6930(4) 0.0199(14) Uani 1 1 d . . .
H22 H 0.4312 -0.1401 0.6575 0.024 Uiso 1 1 calc R . .
C23 C 0.4797(4) -0.2707(5) 0.7075(5) 0.0285(16) Uani 1 1 d . . .
H23 H 0.5463 -0.2554 0.6824 0.034 Uiso 1 1 calc R . .
C24 C 0.4499(5) -0.3615(5) 0.7595(5) 0.0302(16) Uani 1 1 d . . .
H24 H 0.4959 -0.4100 0.7706 0.036 Uiso 1 1 calc R . .
C25 C 0.3526(4) -0.3820(4) 0.7953(4) 0.0238(15) Uani 1 1 d . . .
H25 H 0.3316 -0.4447 0.8308 0.029 Uiso 1 1 calc R . .
C26 C 0.2856(4) -0.3109(4) 0.7796(4) 0.0136(12) Uani 1 1 d . . .
C27 C 0.1109(4) -0.2061(4) 0.8433(4) 0.0135(12) Uani 1 1 d . . .
C28 C 0.1294(5) -0.4297(4) 0.9293(4) 0.0272(16) Uani 1 1 d . . .
H28A H 0.0599 -0.4398 0.9545 0.041 Uiso 1 1 calc R . .
H28B H 0.1624 -0.4181 0.9731 0.041 Uiso 1 1 calc R . .
H28C H 0.1556 -0.4864 0.9136 0.041 Uiso 1 1 calc R . .
C29 C 0.0975(4) -0.3576(5) 0.7423(4) 0.0244(15) Uani 1 1 d . . .
H29A H 0.0277 -0.3702 0.7639 0.037 Uiso 1 1 calc R . .
H29B H 0.1286 -0.4149 0.7317 0.037 Uiso 1 1 calc R . .
H29C H 0.1090 -0.3052 0.6867 0.037 Uiso 1 1 calc R . .
C30 C 0.2836(4) -0.2258(5) 0.9420(4) 0.0260(15) Uani 1 1 d . . .
H30A H 0.3027 -0.2154 0.9935 0.039 Uiso 1 1 calc R . .
H30B H 0.3269 -0.1885 0.8875 0.039 Uiso 1 1 calc R . .
H30C H 0.2881 -0.2936 0.9461 0.039 Uiso 1 1 calc R . .
C31 C 0.0787(5) -0.2557(5) 1.0501(4) 0.0300(16) Uani 1 1 d . . .
H31A H 0.1052 -0.2452 1.0981 0.045 Uiso 1 1 calc R . .
H31B H 0.0794 -0.3238 1.0553 0.045 Uiso 1 1 calc R . .
H31C H 0.0121 -0.2337 1.0542 0.045 Uiso 1 1 calc R . .
C32 C 0.1548(5) -0.0609(5) 0.9387(4) 0.0316(17) Uani 1 1 d . . .
H32A H 0.1825 -0.0554 0.9879 0.047 Uiso 1 1 calc R . .
H32B H 0.0883 -0.0386 0.9454 0.047 Uiso 1 1 calc R . .
H32C H 0.1937 -0.0221 0.8823 0.047 Uiso 1 1 calc R . .
C33 C -0.0728(5) -0.0912(5) 0.8972(5) 0.0368(18) Uani 1 1 d . . .
H33A H -0.0392 -0.0313 0.8601 0.055 Uiso 1 1 calc R . .
H33B H -0.0625 -0.1047 0.9579 0.055 Uiso 1 1 calc R . .
H33C H -0.1422 -0.0858 0.8978 0.055 Uiso 1 1 calc R . .
C34 C -0.0957(5) -0.3002(5) 0.9253(5) 0.0315(17) Uani 1 1 d . . .
H34A H -0.1650 -0.2876 0.9313 0.047 Uiso 1 1 calc R . .
H34B H -0.0790 -0.3177 0.9840 0.047 Uiso 1 1 calc R . .
H34C H -0.0804 -0.3525 0.8993 0.047 Uiso 1 1 calc R . .
C35 C -0.0591(4) -0.1623(5) 0.7407(4) 0.0282(16) Uani 1 1 d . . .
H35A H -0.1298 -0.1622 0.7491 0.042 Uiso 1 1 calc R . .
H35B H -0.0334 -0.2106 0.7119 0.042 Uiso 1 1 calc R . .
H35C H -0.0323 -0.0995 0.7033 0.042 Uiso 1 1 calc R . .
C41 C 0.2981(4) 0.1103(4) 0.4882(4) 0.0138(12) Uani 1 1 d . . .
C42 C 0.2619(4) 0.1316(4) 0.4082(4) 0.0165(13) Uani 1 1 d . . .
H42 H 0.2081 0.1701 0.3958 0.020 Uiso 1 1 calc R . .
C43 C 0.3198(5) 0.0853(4) 0.3502(4) 0.0240(15) Uani 1 1 d . . .
H43 H 0.3117 0.0881 0.2926 0.029 Uiso 1 1 calc R . .
C44 C 0.3905(4) 0.0353(4) 0.3930(4) 0.0194(14) Uani 1 1 d . . .
H44 H 0.4390 -0.0020 0.3695 0.023 Uiso 1 1 calc R . .
C45 C 0.3778(4) 0.0495(4) 0.4768(4) 0.0129(12) Uani 1 1 d . . .
H45 H 0.4164 0.0228 0.5194 0.015 Uiso 1 1 calc R . .
C46 C 0.1825(4) -0.1061(4) 0.5836(4) 0.0129(12) Uani 1 1 d . . .
C47 C 0.2465(4) -0.1553(4) 0.5307(4) 0.0149(13) Uani 1 1 d . . .
H47 H 0.2977 -0.1943 0.5495 0.018 Uiso 1 1 calc R . .
C48 C 0.2220(4) -0.1370(4) 0.4463(4) 0.0177(13) Uani 1 1 d . . .
H48 H 0.2537 -0.1606 0.3993 0.021 Uiso 1 1 calc R . .
C49 C 0.1413(4) -0.0766(4) 0.4456(4) 0.0184(14) Uani 1 1 d . . .
H49 H 0.1088 -0.0529 0.3978 0.022 Uiso 1 1 calc R . .
C50 C 0.1177(4) -0.0579(4) 0.5285(4) 0.0140(12) Uani 1 1 d . . .
H50 H 0.0664 -0.0191 0.5451 0.017 Uiso 1 1 calc R . .
C51 C 0.6743(5) 0.2825(5) 0.7990(5) 0.0394(19) Uani 1 1 d D . .
C52 C 0.7448(5) 0.3329(6) 0.7292(5) 0.047(2) Uani 1 1 d D . .
H52 H 0.7364 0.3986 0.7020 0.056 Uiso 1 1 calc R . .
C53 C 0.8270(6) 0.2901(6) 0.6983(5) 0.049(2) Uani 1 1 d D . .
H53 H 0.8745 0.3267 0.6502 0.059 Uiso 1 1 calc R . .
C54 C 0.8414(6) 0.1955(6) 0.7358(6) 0.054(2) Uani 1 1 d D . .
H54 H 0.8988 0.1663 0.7149 0.065 Uiso 1 1 calc R . .
C55 C 0.7711(6) 0.1439(6) 0.8043(6) 0.060(3) Uani 1 1 d D . .
H55 H 0.7798 0.0781 0.8311 0.072 Uiso 1 1 calc R . .
C56 C 0.6881(6) 0.1865(6) 0.8345(5) 0.053(2) Uani 1 1 d D . .
H56 H 0.6393 0.1491 0.8806 0.064 Uiso 1 1 calc R . .
C57 C 0.5849(3) 0.3314(3) 0.8364(3) 0.079(3) Uani 1 1 d . . .
H57A H 0.5262 0.2997 0.8338 0.119 Uiso 1 1 calc R . .
H57B H 0.5864 0.3984 0.8011 0.119 Uiso 1 1 calc R . .
H57C H 0.5848 0.3272 0.8982 0.119 Uiso 1 1 calc R . .
C58 C 0.6559(3) 0.6078(3) 0.8942(3) 0.063(2) Uani 0.864(9) 1 d PRU A 1
C59 C 0.6995(3) 0.6659(3) 0.8107(3) 0.066(2) Uani 0.864(9) 1 d PRU A 1
H59 H 0.6791 0.7295 0.7901 0.079 Uiso 0.864(9) 1 calc PR A 1
C60 C 0.7728(3) 0.6311(3) 0.7572(3) 0.065(2) Uani 0.864(9) 1 d PRU A 1
H60 H 0.8025 0.6708 0.7001 0.078 Uiso 0.864(9) 1 calc PR A 1
C61 C 0.8026(3) 0.5381(3) 0.7873(3) 0.066(2) Uani 0.864(9) 1 d PRU A 1
H61 H 0.8527 0.5143 0.7508 0.079 Uiso 0.864(9) 1 calc PR A 1
C62 C 0.7591(3) 0.4800(3) 0.8709(3) 0.059(2) Uani 0.864(9) 1 d PRU A 1
H62 H 0.7794 0.4164 0.8915 0.071 Uiso 0.864(9) 1 calc PR A 1
C63 C 0.6858(3) 0.5148(3) 0.9243(3) 0.060(2) Uani 0.864(9) 1 d PRU A 1
H63 H 0.6560 0.4751 0.9814 0.072 Uiso 0.864(9) 1 calc PR A 1
C64 C 0.5768(3) 0.6454(3) 0.9519(3) 0.094(4) Uani 0.864(9) 1 d PRU A 1
H64A H 0.6052 0.6857 0.9794 0.141 Uiso 0.864(9) 1 calc PR A 1
H64B H 0.5404 0.5920 0.9983 0.141 Uiso 0.864(9) 1 calc PR A 1
H64C H 0.5331 0.6830 0.9157 0.141 Uiso 0.864(9) 1 calc PR A 1
C65 C 0.7285(3) 0.5732(3) 0.8403(3) 0.063(3) Uani 0.136(9) 1 d PRU A 2
C66 C 0.6963(3) 0.6655(3) 0.8122(3) 0.065(3) Uani 0.136(9) 1 d PRU A 2
H66 H 0.7253 0.7069 0.7556 0.079 Uiso 0.136(9) 1 calc PR A 2
C67 C 0.6218(3) 0.6974(3) 0.8669(3) 0.069(4) Uani 0.136(9) 1 d PRU A 2
H67 H 0.5998 0.7605 0.8477 0.082 Uiso 0.136(9) 1 calc PR A 2
C68 C 0.5793(3) 0.6369(3) 0.9497(3) 0.070(4) Uani 0.136(9) 1 d PRU A 2
H68 H 0.5284 0.6587 0.9871 0.084 Uiso 0.136(9) 1 calc PR A 2
C69 C 0.6115(3) 0.5445(3) 0.9778(3) 0.067(4) Uani 0.136(9) 1 d PRU A 2
H69 H 0.5825 0.5032 1.0344 0.080 Uiso 0.136(9) 1 calc PR A 2
C70 C 0.6860(3) 0.5127(3) 0.9231(3) 0.062(3) Uani 0.136(9) 1 d PRU A 2
H70 H 0.7079 0.4496 0.9423 0.075 Uiso 0.136(9) 1 calc PR A 2
C71 C 0.8089(3) 0.5388(3) 0.7812(3) 0.066(7) Uani 0.136(9) 1 d PRU A 2
H71A H 0.7843 0.5264 0.7331 0.099 Uiso 0.136(9) 1 calc PR A 2
H71B H 0.8342 0.4800 0.8159 0.099 Uiso 0.136(9) 1 calc PR A 2
H71C H 0.8609 0.5876 0.7561 0.099 Uiso 0.136(9) 1 calc PR A 2
C81 C 0.4955(3) 1.0208(3) 1.0413(3) 0.059(6) Uiso 0.25 1 d PRU B -3
C82 C 0.5832(3) 0.9747(3) 1.0345(3) 0.066(7) Uiso 0.25 1 d PRU B -3
H82 H 0.6239 0.9737 1.0748 0.079 Uiso 0.25 1 calc PR C -3
C83 C 0.6112(3) 0.9301(3) 0.9689(3) 0.064(7) Uiso 0.25 1 d PRU B -3
H83 H 0.6711 0.8986 0.9642 0.076 Uiso 0.25 1 calc PR D -3
C84 C 0.5516(3) 0.9316(3) 0.9100(3) 0.068(7) Uiso 0.25 1 d PRU B -3
H84 H 0.5708 0.9011 0.8651 0.082 Uiso 0.25 1 calc PR E -3
C85 C 0.4640(3) 0.9777(3) 0.9167(3) 0.050(6) Uiso 0.25 1 d PRU B -3
H85 H 0.4232 0.9787 0.8765 0.059 Uiso 0.25 1 calc PR F -3
C86 C 0.4359(3) 1.0223(3) 0.9823(3) 0.050(6) Uiso 0.25 1 d PRU B -3
H86 H 0.3760 1.0538 0.9870 0.060 Uiso 0.25 1 calc PR G -3
C87 C 0.4652(3) 1.0690(3) 1.1121(3) 0.113(15) Uiso 0.25 1 d PRU B -3
H87A H 0.4832 1.0301 1.1672 0.169 Uiso 0.25 1 calc PR H -3
H87B H 0.3950 1.0766 1.1225 0.169 Uiso 0.25 1 calc PR I -3
H87C H 0.4977 1.1317 1.0930 0.169 Uiso 0.25 1 calc PR J -3
C91 C 0.4719(3) 0.9975(3) 1.0244(3) 0.093(8) Uiso 0.25 1 d PRU K -4
C92 C 0.4499(3) 0.9797(3) 0.9506(3) 0.075(8) Uiso 0.25 1 d PRU K -4
H92 H 0.3886 0.9960 0.9358 0.090 Uiso 0.25 1 calc PR L -4
C93 C 0.5177(3) 0.9381(3) 0.8983(3) 0.074(8) Uiso 0.25 1 d PRU K -4
H93 H 0.5027 0.9259 0.8478 0.088 Uiso 0.25 1 calc PR M -4
C94 C 0.6075(3) 0.9142(3) 0.9200(3) 0.063(7) Uiso 0.25 1 d PRU K -4
H94 H 0.6538 0.8858 0.8843 0.075 Uiso 0.25 1 calc PR N -4
C95 C 0.6294(3) 0.9320(3) 0.9939(3) 0.062(7) Uiso 0.25 1 d PRU K -4
H95 H 0.6908 0.9157 1.0087 0.075 Uiso 0.25 1 calc PR O -4
C96 C 0.5617(3) 0.9736(3) 1.0461(3) 0.081(8) Uiso 0.25 1 d PRU K -4
H96 H 0.5767 0.9858 1.0966 0.097 Uiso 0.25 1 calc PR P -4
C97 C 0.3987(3) 1.0425(3) 1.0808(3) 0.162(17) Uiso 0.25 1 d PRU K -4
H97A H 0.3528 1.0775 1.0458 0.243 Uiso 0.25 1 calc PR Q -4
H97B H 0.4318 1.0864 1.1012 0.243 Uiso 0.25 1 calc PR R -4
H97C H 0.3637 0.9928 1.1322 0.243 Uiso 0.25 1 calc PR S -4

loop_
_atom_site_aniso_label
_atom_site_aniso_U_11
_atom_site_aniso_U_22
_atom_site_aniso_U_33
_atom_site_aniso_U_23
_atom_site_aniso_U_13
_atom_site_aniso_U_12
Cl1 0.0231(8) 0.0142(7) 0.0245(8) -0.0043(6) -0.0075(6) -0.0032(6)
Cl2 0.0181(7) 0.0129(7) 0.0235(8) -0.0029(6) 0.0030(6) -0.0028(6)
Fe1 0.0117(4) 0.0103(4) 0.0097(4) -0.0024(3) -0.0007(3) -0.0009(3)
In1 0.0107(2) 0.0070(2) 0.0150(2) -0.00390(16) -0.00160(16) -0.00048(15)
In2 0.0121(2) 0.0098(2) 0.0087(2) -0.00148(16) 0.00053(16) -0.00180(15)
N1 0.012(2) 0.013(3) 0.022(3) -0.004(2) -0.005(2) 0.0036(19)
Si1 0.0138(8) 0.0088(8) 0.0127(8) -0.0031(6) 0.0007(6) -0.0020(6)
Si2 0.0231(9) 0.0113(8) 0.0144(8) -0.0056(7) -0.0003(7) -0.0004(7)
Si3 0.0134(8) 0.0162(9) 0.0265(10) -0.0058(7) -0.0068(7) -0.0021(7)
C2 0.018(3) 0.021(3) 0.028(4) -0.007(3) -0.009(3) -0.002(3)
C3 0.017(3) 0.032(4) 0.021(3) -0.009(3) -0.007(3) -0.003(3)
C4 0.022(3) 0.030(4) 0.023(4) -0.005(3) -0.014(3) 0.009(3)
C5 0.024(3) 0.012(3) 0.024(4) -0.002(3) -0.008(3) 0.008(3)
C6 0.014(3) 0.012(3) 0.018(3) -0.006(2) 0.001(2) 0.002(2)
C8 0.032(4) 0.010(3) 0.026(4) -0.005(3) -0.007(3) 0.003(3)
C9 0.021(3) 0.024(4) 0.024(4) -0.005(3) -0.005(3) 0.002(3)
C10 0.025(4) 0.027(4) 0.025(4) -0.006(3) 0.003(3) 0.003(3)
C11 0.050(4) 0.020(4) 0.029(4) -0.018(3) -0.005(3) -0.002(3)
C12 0.038(4) 0.023(4) 0.016(3) -0.003(3) -0.002(3) 0.001(3)
C13 0.030(4) 0.022(4) 0.047(5) -0.003(3) -0.026(3) 0.000(3)
C14 0.024(4) 0.027(4) 0.041(4) -0.012(3) -0.008(3) -0.012(3)
C15 0.017(3) 0.033(4) 0.053(5) -0.013(4) -0.008(3) 0.004(3)
Si21 0.0166(8) 0.0076(8) 0.0137(8) -0.0034(6) -0.0026(7) -0.0013(6)
Si22 0.0239(9) 0.0143(8) 0.0103(8) -0.0046(7) -0.0007(7) -0.0004(7)
Si23 0.0120(8) 0.0184(9) 0.0190(9) 0.0008(7) 0.0029(7) 0.0006(7)
N21 0.011(2) 0.014(3) 0.014(3) -0.003(2) -0.002(2) 0.0015(19)
C22 0.012(3) 0.024(3) 0.020(3) -0.004(3) 0.002(3) -0.006(3)
C23 0.010(3) 0.038(4) 0.038(4) -0.018(3) 0.002(3) 0.002(3)
C24 0.025(4) 0.027(4) 0.042(4) -0.017(3) -0.007(3) 0.011(3)
C25 0.024(3) 0.016(3) 0.032(4) -0.012(3) -0.002(3) 0.008(3)
C26 0.017(3) 0.013(3) 0.011(3) -0.004(2) -0.004(2) 0.001(2)
C27 0.018(3) 0.012(3) 0.010(3) -0.002(2) -0.002(2) -0.004(2)
C28 0.032(4) 0.013(3) 0.030(4) -0.003(3) 0.002(3) 0.002(3)
C29 0.026(3) 0.027(4) 0.026(4) -0.014(3) -0.006(3) -0.004(3)
C30 0.032(4) 0.030(4) 0.022(4) -0.008(3) -0.017(3) -0.002(3)
C31 0.040(4) 0.029(4) 0.017(3) -0.006(3) 0.000(3) 0.001(3)
C32 0.052(5) 0.024(4) 0.023(4) -0.014(3) -0.005(3) 0.002(3)
C33 0.033(4) 0.040(4) 0.030(4) -0.007(3) 0.006(3) 0.011(3)
C34 0.024(4) 0.028(4) 0.034(4) -0.002(3) 0.003(3) -0.011(3)
C35 0.012(3) 0.031(4) 0.034(4) 0.001(3) -0.004(3) 0.003(3)
C41 0.013(3) 0.012(3) 0.015(3) -0.005(2) 0.002(2) 0.001(2)
C42 0.022(3) 0.010(3) 0.012(3) 0.004(2) -0.002(3) -0.002(2)
C43 0.039(4) 0.019(3) 0.009(3) -0.006(3) 0.007(3) -0.007(3)
C44 0.014(3) 0.019(3) 0.020(3) -0.004(3) 0.005(3) -0.002(2)
C45 0.012(3) 0.012(3) 0.015(3) -0.006(2) -0.001(2) 0.001(2)
C46 0.013(3) 0.014(3) 0.011(3) -0.003(2) -0.004(2) 0.000(2)
C47 0.016(3) 0.016(3) 0.012(3) -0.003(2) -0.002(2) -0.002(2)
C48 0.021(3) 0.014(3) 0.020(3) -0.013(3) 0.000(3) -0.004(2)
C49 0.019(3) 0.019(3) 0.018(3) 0.001(3) -0.012(3) -0.007(3)
C50 0.011(3) 0.012(3) 0.019(3) -0.003(2) -0.005(2) -0.004(2)
C51 0.041(4) 0.054(5) 0.038(5) -0.030(4) -0.016(4) -0.003(4)
C52 0.062(6) 0.041(5) 0.041(5) -0.012(4) -0.018(4) 0.008(4)
C53 0.048(5) 0.061(6) 0.043(5) -0.026(5) 0.000(4) -0.004(4)
C54 0.045(5) 0.073(7) 0.060(6) -0.036(5) -0.024(5) 0.017(5)
C55 0.084(7) 0.037(5) 0.069(7) -0.015(5) -0.039(6) 0.004(5)
C56 0.061(6) 0.059(6) 0.038(5) -0.007(4) -0.013(4) -0.023(5)
C57 0.054(6) 0.122(10) 0.092(8) -0.076(8) -0.015(6) 0.002(6)
C58 0.063(4) 0.054(4) 0.079(5) -0.018(4) -0.031(4) -0.006(3)
C59 0.069(5) 0.052(4) 0.078(5) -0.005(4) -0.037(4) -0.006(4)
C60 0.073(5) 0.054(4) 0.070(5) -0.011(4) -0.030(4) -0.013(4)
C61 0.073(5) 0.059(5) 0.069(5) -0.018(4) -0.023(4) -0.007(4)
C62 0.070(5) 0.049(4) 0.063(5) -0.012(4) -0.030(4) 0.002(4)
C63 0.066(4) 0.047(4) 0.070(5) -0.010(4) -0.030(4) 0.000(4)
C64 0.078(7) 0.092(7) 0.114(8) -0.041(7) -0.013(6) 0.010(6)
C65 0.069(5) 0.053(4) 0.072(5) -0.012(4) -0.030(4) -0.005(4)
C66 0.069(6) 0.054(5) 0.077(6) -0.011(5) -0.032(5) -0.007(5)
C67 0.069(6) 0.058(6) 0.082(6) -0.014(6) -0.030(6) -0.005(6)
C68 0.068(7) 0.062(7) 0.085(7) -0.019(7) -0.027(7) -0.002(6)
C69 0.067(6) 0.057(6) 0.079(6) -0.015(6) -0.029(6) -0.003(6)
C70 0.067(6) 0.051(5) 0.072(6) -0.013(5) -0.030(5) -0.002(5)
C71 0.074(10) 0.059(10) 0.069(10) -0.015(10) -0.027(10) -0.008(10)

loop_
_atom_type_symbol
_atom_type_description
_atom_type_scat_dispersion_real
_atom_type_scat_dispersion_imag
_atom_type_scat_source
C C 0.0033 0.0016 'International Tables Vol C Tables 4.2.6.8 and 6.1.1.4'
H H 0.0000 0.0000 'International Tables Vol C Tables 4.2.6.8 and 6.1.1.4'
Cl Cl 0.1484 0.1585 'International Tables Vol C Tables 4.2.6.8 and 6.1.1.4'
Fe Fe 0.3463 0.8444 'International Tables Vol C Tables 4.2.6.8 and 6.1.1.4'
In In -0.7276 1.3100 'International Tables Vol C Tables 4.2.6.8 and 6.1.1.4'
N N 0.0061 0.0033 'International Tables Vol C Tables 4.2.6.8 and 6.1.1.4'
Si Si 0.0817 0.0704 'International Tables Vol C Tables 4.2.6.8 and 6.1.1.4'

loop_
_geom_angle_atom_site_label_1
_geom_angle_atom_site_label_2
_geom_angle_atom_site_label_3
_geom_angle
In2 Cl1 In1 93.09(5)
In1 Cl2 In2 92.26(4)
C45 Fe1 C42 67.9(2)
C45 Fe1 C43 67.6(3)
C42 Fe1 C43 40.9(2)
C45 Fe1 C50 144.6(2)
C42 Fe1 C50 110.6(2)
C43 Fe1 C50 135.7(3)
C45 Fe1 C44 40.3(2)
C42 Fe1 C44 68.0(2)
C43 Fe1 C44 40.0(2)
C50 Fe1 C44 174.7(2)
C45 Fe1 C49 174.7(2)
C42 Fe1 C49 112.6(2)
C43 Fe1 C49 109.1(3)
C50 Fe1 C49 40.6(2)
C44 Fe1 C49 134.7(2)
C45 Fe1 C48 135.9(2)
C42 Fe1 C48 141.6(2)
C43 Fe1 C48 111.6(2)
C50 Fe1 C48 68.3(2)
C44 Fe1 C48 109.4(2)
C49 Fe1 C48 40.6(2)
C45 Fe1 C47 112.0(2)
C42 Fe1 C47 177.0(2)
C43 Fe1 C47 142.1(2)
C50 Fe1 C47 67.6(2)
C44 Fe1 C47 114.0(2)
C49 Fe1 C47 67.8(2)
C48 Fe1 C47 40.5(2)
C45 Fe1 C41 40.7(2)
C42 Fe1 C41 40.8(2)
C43 Fe1 C41 68.8(2)
C50 Fe1 C41 114.0(2)
C44 Fe1 C41 68.6(2)
C49 Fe1 C41 142.9(2)
C48 Fe1 C41 176.4(2)
C47 Fe1 C41 137.2(2)
C45 Fe1 C46 114.6(2)
C42 Fe1 C46 136.3(2)
C43 Fe1 C46 176.1(2)
C50 Fe1 C46 40.7(2)
C44 Fe1 C46 143.7(2)
C49 Fe1 C46 69.0(2)
C48 Fe1 C46 69.2(2)
C47 Fe1 C46 40.8(2)
C41 Fe1 C46 110.6(2)
C41 In1 C7 128.1(2)
C41 In1 N1 95.17(19)
C7 In1 N1 87.29(18)
C41 In1 Cl2 111.30(15)
C7 In1 Cl2 120.58(14)
N1 In1 Cl2 84.69(12)
C41 In1 Cl1 90.09(15)
C7 In1 Cl1 102.66(14)
N1 In1 Cl1 162.37(11)
Cl2 In1 Cl1 77.73(5)
C46 In2 C27 128.2(2)
C46 In2 N21 95.22(19)
C27 In2 N21 86.72(18)
C46 In2 Cl1 111.12(15)
C27 In2 Cl1 120.61(15)
N21 In2 Cl1 84.83(12)
C46 In2 Cl2 89.66(15)
C27 In2 Cl2 103.95(15)
N21 In2 Cl2 161.86(12)
Cl1 In2 Cl2 77.12(5)
C2 N1 C6 120.2(5)
C2 N1 In1 126.0(4)
C6 N1 In1 113.7(4)
C9 Si1 C7 114.6(3)
C9 Si1 C8 107.5(3)
C7 Si1 C8 117.0(3)
C9 Si1 C6 101.6(3)
C7 Si1 C6 106.9(2)
C8 Si1 C6 108.1(3)
C12 Si2 C11 105.7(3)
C12 Si2 C7 113.6(3)
C11 Si2 C7 112.3(3)
C12 Si2 C10 105.6(3)
C11 Si2 C10 107.3(3)
C7 Si2 C10 111.8(3)
C13 Si3 C15 105.3(3)
C13 Si3 C14 107.3(3)
C15 Si3 C14 105.2(3)
C13 Si3 C7 113.4(3)
C15 Si3 C7 113.4(3)
C14 Si3 C7 111.6(3)
N1 C2 C3 124.1(6)
N1 C2 H2 118.9
C3 C2 H2 117.0
C2 C3 C4 117.1(6)
C2 C3 H3 122.9
C4 C3 H3 119.9
C5 C4 C3 119.5(6)
C5 C4 H4 121.3
C3 C4 H4 119.2
C4 C5 C6 120.5(6)
C4 C5 H5 118.7
C6 C5 H5 120.8
N1 C6 C5 118.5(5)
N1 C6 Si1 115.9(4)
C5 C6 Si1 125.6(4)
Si1 C7 Si2 110.8(3)
Si1 C7 Si3 111.9(3)
Si2 C7 Si3 113.2(3)
Si1 C7 In1 100.4(2)
Si2 C7 In1 110.3(2)
Si3 C7 In1 109.5(3)
Si1 C8 H8A 109.5
Si1 C8 H8B 109.5
H8A C8 H8B 109.5
Si1 C8 H8C 109.5
H8A C8 H8C 109.5
H8B C8 H8C 109.5
Si1 C9 H9A 109.5
Si1 C9 H9B 109.5
H9A C9 H9B 109.5
Si1 C9 H9C 109.5
H9A C9 H9C 109.5
H9B C9 H9C 109.5
Si2 C10 H10A 109.5
Si2 C10 H10B 109.5
H10A C10 H10B 109.5
Si2 C10 H10C 109.5
H10A C10 H10C 109.5
H10B C10 H10C 109.5
Si2 C11 H11A 109.5
Si2 C11 H11B 109.5
H11A C11 H11B 109.5
Si2 C11 H11C 109.5
H11A C11 H11C 109.5
H11B C11 H11C 109.5
Si2 C12 H12A 109.5
Si2 C12 H12B 109.5
H12A C12 H12B 109.5
Si2 C12 H12C 109.5
H12A C12 H12C 109.5
H12B C12 H12C 109.5
Si3 C13 H13A 109.5
Si3 C13 H13B 109.5
H13A C13 H13B 109.5
Si3 C13 H13C 109.5
H13A C13 H13C 109.5
H13B C13 H13C 109.5
Si3 C14 H14A 109.5
Si3 C14 H14B 109.5
H14A C14 H14B 109.5
Si3 C14 H14C 109.5
H14A C14 H14C 109.5
H14B C14 H14C 109.5
Si3 C15 H15A 109.5
Si3 C15 H15B 109.5
H15A C15 H15B 109.5
Si3 C15 H15C 109.5
H15A C15 H15C 109.5
H15B C15 H15C 109.5
C28 Si21 C29 106.9(3)
C28 Si21 C27 116.7(3)
C29 Si21 C27 114.9(3)
C28 Si21 C26 107.3(3)
C29 Si21 C26 104.4(3)
C27 Si21 C26 105.7(2)
C32 Si22 C27 113.5(3)
C32 Si22 C31 106.2(3)
C27 Si22 C31 112.3(3)
C32 Si22 C30 105.1(3)
C27 Si22 C30 112.7(3)
C31 Si22 C30 106.5(3)
C33 Si23 C35 105.3(3)
C33 Si23 C34 105.8(3)
C35 Si23 C34 106.8(3)
C33 Si23 C27 113.9(3)
C35 Si23 C27 112.6(3)
C34 Si23 C27 111.9(3)
C22 N21 C26 119.6(5)
C22 N21 In2 126.2(4)
C26 N21 In2 114.0(3)
N21 C22 C23 122.7(6)
N21 C22 H22 118.6
C23 C22 H22 118.6
C22 C23 C24 118.3(6)
C22 C23 H23 120.8
C24 C23 H23 120.8
C23 C24 C25 119.7(6)
C23 C24 H24 120.1
C25 C24 H24 120.1
C24 C25 C26 120.0(6)
C24 C25 H25 120.0
C26 C25 H25 120.0
N21 C26 C25 119.6(5)
N21 C26 Si21 114.4(4)
C25 C26 Si21 126.0(4)
Si21 C27 Si22 110.9(3)
Si21 C27 Si23 111.7(3)
Si22 C27 Si23 113.4(3)
Si21 C27 In2 99.3(2)
Si22 C27 In2 110.7(3)
Si23 C27 In2 109.9(3)
Si21 C28 H28A 109.5
Si21 C28 H28B 109.5
H28A C28 H28B 109.5
Si21 C28 H28C 109.5
H28A C28 H28C 109.5
H28B C28 H28C 109.5
Si21 C29 H29A 109.5
Si21 C29 H29B 109.5
H29A C29 H29B 109.5
Si21 C29 H29C 109.5
H29A C29 H29C 109.5
H29B C29 H29C 109.5
Si22 C30 H30A 109.5
Si22 C30 H30B 109.5
H30A C30 H30B 109.5
Si22 C30 H30C 109.5
H30A C30 H30C 109.5
H30B C30 H30C 109.5
Si22 C31 H31A 109.5
Si22 C31 H31B 109.5
H31A C31 H31B 109.5
Si22 C31 H31C 109.5
H31A C31 H31C 109.5
H31B C31 H31C 109.5
Si22 C32 H32A 109.5
Si22 C32 H32B 109.5
H32A C32 H32B 109.5
Si22 C32 H32C 109.5
H32A C32 H32C 109.5
H32B C32 H32C 109.5
Si23 C33 H33A 109.5
Si23 C33 H33B 109.5
H33A C33 H33B 109.5
Si23 C33 H33C 109.5
H33A C33 H33C 109.5
H33B C33 H33C 109.5
Si23 C34 H34A 109.5
Si23 C34 H34B 109.5
H34A C34 H34B 109.5
Si23 C34 H34C 109.5
H34A C34 H34C 109.5
H34B C34 H34C 109.5
Si23 C35 H35A 109.5
Si23 C35 H35B 109.5
H35A C35 H35B 109.5
Si23 C35 H35C 109.5
H35A C35 H35C 109.5
H35B C35 H35C 109.5
C45 C41 C42 105.5(5)
C45 C41 Fe1 68.5(3)
C42 C41 Fe1 68.5(3)
C45 C41 In1 129.3(4)
C42 C41 In1 125.2(4)
Fe1 C41 In1 126.6(3)
C43 C42 C41 108.7(5)
C43 C42 Fe1 69.6(3)
C41 C42 Fe1 70.7(3)
C43 C42 H42 125.7
C41 C42 H42 125.7
Fe1 C42 H42 125.6
C44 C43 C42 108.0(6)
C44 C43 Fe1 70.1(3)
C42 C43 Fe1 69.5(3)
C44 C43 H43 126.0
C42 C43 H43 126.0
Fe1 C43 H43 126.0
C43 C44 C45 108.3(5)
C43 C44 Fe1 69.9(3)
C45 C44 Fe1 69.7(3)
C43 C44 H44 125.9
C45 C44 H44 125.9
Fe1 C44 H44 126.1
C44 C45 C41 109.6(5)
C44 C45 Fe1 70.0(3)
C41 C45 Fe1 70.8(3)
C44 C45 H45 125.2
C41 C45 H45 125.2
Fe1 C45 H45 125.6
C50 C46 C47 104.8(5)
C50 C46 Fe1 68.3(3)
C47 C46 Fe1 68.6(3)
C50 C46 In2 131.1(4)
C47 C46 In2 124.1(4)
Fe1 C46 In2 126.7(3)
C48 C47 C46 110.2(5)
C48 C47 Fe1 69.7(3)
C46 C47 Fe1 70.6(3)
C48 C47 H47 124.9
C46 C47 H47 124.9
Fe1 C47 H47 126.4
C47 C48 C49 107.0(5)
C47 C48 Fe1 69.8(3)
C49 C48 Fe1 69.4(3)
C47 C48 H48 126.5
C49 C48 H48 126.5
Fe1 C48 H48 125.9
C50 C49 C48 108.1(5)
C50 C49 Fe1 69.6(3)
C48 C49 Fe1 69.9(3)
C50 C49 H49 126.0
C48 C49 H49 126.0
Fe1 C49 H49 126.0
C49 C50 C46 109.9(5)
C49 C50 Fe1 69.8(3)
C46 C50 Fe1 71.0(3)
C49 C50 H50 125.0
C46 C50 H50 125.0
Fe1 C50 H50 125.8
C52 C51 C56 117.2(7)
C52 C51 C57 121.3(6)
C56 C51 C57 121.5(6)
C53 C52 C51 121.4(7)
C53 C52 H52 119.3
C51 C52 H52 119.3
C54 C53 C52 120.9(8)
C54 C53 H53 119.5
C52 C53 H53 119.5
C53 C54 C55 118.5(8)
C53 C54 H54 120.8
C55 C54 H54 120.8
C54 C55 C56 120.6(8)
C54 C55 H55 119.7
C56 C55 H55 119.7
C55 C56 C51 121.4(7)
C55 C56 H56 119.3
C51 C56 H56 119.3
C51 C57 H57A 109.5
C51 C57 H57B 109.5
H57A C57 H57B 109.5
C51 C57 H57C 109.5
H57A C57 H57C 109.5
H57B C57 H57C 109.5
C59 C58 C63 120.0
C59 C58 C64 120.0
C63 C58 C64 120.0
C60 C59 C58 120.0
C60 C59 H59 120.0
C58 C59 H59 120.0
C59 C60 C61 120.0
C59 C60 H60 120.0
C61 C60 H60 120.0
C62 C61 C60 120.0
C62 C61 H61 120.0
C60 C61 H61 120.0
C63 C62 C61 120.0
C63 C62 H62 120.0
C61 C62 H62 120.0
C62 C63 C58 120.0
C62 C63 H63 120.0
C58 C63 H63 120.0
C66 C65 C70 120.0
C66 C65 C71 120.0
C70 C65 C71 120.0
C67 C66 C65 120.0
C67 C66 H66 120.0
C65 C66 H66 120.0
C66 C67 C68 120.0
C66 C67 H67 120.0
C68 C67 H67 120.0
C67 C68 C69 120.0
C67 C68 H68 120.0
C69 C68 H68 120.0
C70 C69 C68 120.0
C70 C69 H69 120.0
C68 C69 H69 120.0
C69 C70 C65 120.0
C69 C70 H70 120.0
C65 C70 H70 120.0
C65 C71 H71A 109.5
C65 C71 H71B 109.5
H71A C71 H71B 109.5
C65 C71 H71C 109.5
H71A C71 H71C 109.5
H71B C71 H71C 109.5
C82 C81 C86 120.0
C82 C81 C87 120.0
C86 C81 C87 120.0
C83 C82 C81 120.0
C83 C82 H82 120.0
C81 C82 H82 120.0
C82 C83 C84 120.0
C82 C83 H83 120.0
C84 C83 H83 120.0
C85 C84 C83 120.0
C85 C84 H84 120.0
C83 C84 H84 120.0
C86 C85 C84 120.0
C86 C85 H85 120.0
C84 C85 H85 120.0
C85 C86 C81 120.0
C85 C86 H86 120.0
C81 C86 H86 120.0
C92 C91 C96 120.0
C92 C91 C97 120.0
C96 C91 C97 120.0
C93 C92 C91 120.0
C93 C92 H92 120.0
C91 C92 H92 120.0
C92 C93 C94 120.0
C92 C93 H93 120.0
C94 C93 H93 120.0
C93 C94 C95 120.0
C93 C94 H94 120.0
C95 C94 H94 120.0
C96 C95 C94 120.0
C96 C95 H95 120.0
C94 C95 H95 120.0
C95 C96 C91 120.0
C95 C96 H96 120.0
C91 C96 H96 120.0

loop_
_geom_bond_atom_site_label_1
_geom_bond_atom_site_label_2
_geom_bond_distance
Cl1 In2 2.5072(15)
Cl1 In1 2.8322(15)
Cl2 In1 2.5087(14)
Cl2 In2 2.8655(15)
Fe1 C45 2.037(6)
Fe1 C42 2.037(6)
Fe1 C43 2.039(6)
Fe1 C50 2.040(5)
Fe1 C44 2.041(5)
Fe1 C49 2.042(6)
Fe1 C48 2.049(6)
Fe1 C47 2.050(6)
Fe1 C41 2.067(6)
Fe1 C46 2.076(5)
In1 C41 2.155(6)
In1 C7 2.236(5)
In1 N1 2.364(5)
In2 C46 2.136(6)
In2 C27 2.227(5)
In2 N21 2.358(4)
N1 C2 1.323(7)
N1 C6 1.357(7)
Si1 C9 1.866(6)
Si1 C7 1.881(5)
Si1 C8 1.885(6)
Si1 C6 1.907(6)
Si2 C12 1.862(6)
Si2 C11 1.872(7)
Si2 C7 1.882(6)
Si2 C10 1.891(6)
Si3 C13 1.855(7)
Si3 C15 1.872(7)
Si3 C14 1.883(6)
Si3 C7 1.885(5)
C2 C3 1.367(8)
C2 H2 0.9600
C3 C4 1.391(9)
C3 H3 0.9601
C4 C5 1.377(9)
C4 H4 0.9599
C5 C6 1.397(8)
C5 H5 0.9600
C8 H8A 0.9800
C8 H8B 0.9800
C8 H8C 0.9800
C9 H9A 0.9800
C9 H9B 0.9800
C9 H9C 0.9800
C10 H10A 0.9800
C10 H10B 0.9800
C10 H10C 0.9800
C11 H11A 0.9800
C11 H11B 0.9800
C11 H11C 0.9800
C12 H12A 0.9800
C12 H12B 0.9800
C12 H12C 0.9800
C13 H13A 0.9800
C13 H13B 0.9800
C13 H13C 0.9800
C14 H14A 0.9800
C14 H14B 0.9800
C14 H14C 0.9800
C15 H15A 0.9800
C15 H15B 0.9800
C15 H15C 0.9800
Si21 C28 1.873(6)
Si21 C29 1.873(6)
Si21 C27 1.878(6)
Si21 C26 1.913(6)
Si22 C32 1.857(7)
Si22 C27 1.884(6)
Si22 C31 1.885(6)
Si22 C30 1.889(6)
Si23 C33 1.872(7)
Si23 C35 1.874(7)
Si23 C34 1.881(6)
Si23 C27 1.894(6)
N21 C22 1.344(7)
N21 C26 1.361(7)
C22 C23 1.370(9)
C22 H22 0.9500
C23 C24 1.375(9)
C23 H23 0.9500
C24 C25 1.382(9)
C24 H24 0.9500
C25 C26 1.387(8)
C25 H25 0.9500
C28 H28A 0.9800
C28 H28B 0.9800
C28 H28C 0.9800
C29 H29A 0.9800
C29 H29B 0.9800
C29 H29C 0.9800
C30 H30A 0.9800
C30 H30B 0.9800
C30 H30C 0.9800
C31 H31A 0.9800
C31 H31B 0.9800
C31 H31C 0.9800
C32 H32A 0.9800
C32 H32B 0.9800
C32 H32C 0.9800
C33 H33A 0.9800
C33 H33B 0.9800
C33 H33C 0.9800
C34 H34A 0.9800
C34 H34B 0.9800
C34 H34C 0.9800
C35 H35A 0.9800
C35 H35B 0.9800
C35 H35C 0.9800
C41 C45 1.429(8)
C41 C42 1.431(8)
C42 C43 1.424(8)
C42 H42 0.9500
C43 C44 1.396(9)
C43 H43 0.9500
C44 C45 1.403(8)
C44 H44 0.9500
C45 H45 0.9500
C46 C50 1.431(8)
C46 C47 1.438(8)
C47 C48 1.419(8)
C47 H47 0.9500
C48 C49 1.420(8)
C48 H48 0.9500
C49 C50 1.415(8)
C49 H49 0.9500
C50 H50 0.9500
C51 C52 1.378(7)
C51 C56 1.381(8)
C51 C57 1.534(8)
C52 C53 1.373(7)
C52 H52 0.9500
C53 C54 1.369(8)
C53 H53 0.9500
C54 C55 1.372(8)
C54 H54 0.9500
C55 C56 1.377(8)
C55 H55 0.9500
C56 H56 0.9500
C57 H57A 0.9800
C57 H57B 0.9800
C57 H57C 0.9800
C58 C59 1.3902
C58 C63 1.3907
C58 C64 1.5000
C59 C60 1.3900
C59 H59 0.9500
C60 C61 1.3902
C60 H60 0.9500
C61 C62 1.3902
C61 H61 0.9500
C62 C63 1.3890
C62 H62 0.9500
C63 H63 0.9500
C64 H64A 0.9800
C64 H64B 0.9800
C64 H64C 0.9800
C65 C66 1.3902
C65 C70 1.3907
C65 C71 1.5000
C66 C67 1.3900
C66 H66 0.9500
C67 C68 1.3902
C67 H67 0.9500
C68 C69 1.3902
C68 H68 0.9500
C69 C70 1.3890
C69 H69 0.9500
C70 H70 0.9500
C71 H71A 0.9800
C71 H71B 0.9800
C71 H71C 0.9800
C81 C82 1.3902
C81 C86 1.3907
C81 C87 1.5000
C82 C83 1.3900
C82 H82 0.9500
C83 C84 1.3902
C83 H83 0.9500
C84 C85 1.3902
C84 H84 0.9500
C85 C86 1.3890
C85 H85 0.9500
C86 H86 0.9500
C87 H87A 0.9800
C87 H87B 0.9800
C87 H87C 0.9800
C91 C92 1.3902
C91 C96 1.3907
C91 C97 1.5000
C92 C93 1.3900
C92 H92 0.9500
C93 C94 1.3902
C93 H93 0.9500
C94 C95 1.3902
C94 H94 0.9500
C95 C96 1.3890
C95 H95 0.9500
C96 H96 0.9500
C97 H97A 0.9800
C97 H97B 0.9800
C97 H97C 0.9800

loop_
_geom_torsion_atom_site_label_1
_geom_torsion_atom_site_label_2
_geom_torsion_atom_site_label_3
_geom_torsion_atom_site_label_4
_geom_torsion
In2 Cl2 In1 C41 54.71(17)
In2 Cl2 In1 C7 -128.12(16)
In2 Cl2 In1 N1 148.20(13)
In2 Cl2 In1 Cl1 -30.53(4)
In2 Cl1 In1 C41 -76.28(15)
In2 Cl1 In1 C7 154.51(14)
In2 Cl1 In1 N1 31.4(4)
In2 Cl1 In1 Cl2 35.52(5)
In1 Cl1 In2 C46 53.91(16)
In1 Cl1 In2 C27 -129.40(17)
In1 Cl1 In2 N21 147.51(12)
In1 Cl1 In2 Cl2 -30.65(4)
In1 Cl2 In2 C46 -76.67(15)
In1 Cl2 In2 C27 153.89(16)
In1 Cl2 In2 N21 29.2(4)
In1 Cl2 In2 Cl1 35.11(5)
C41 In1 N1 C2 71.4(5)
C7 In1 N1 C2 -160.6(5)
Cl2 In1 N1 C2 -39.6(5)
Cl1 In1 N1 C2 -35.5(8)
C41 In1 N1 C6 -105.8(4)
C7 In1 N1 C6 22.1(4)
Cl2 In1 N1 C6 143.2(4)
Cl1 In1 N1 C6 147.3(3)
C6 N1 C2 C3 -0.3(9)
In1 N1 C2 C3 -177.3(5)
N1 C2 C3 C4 0.5(10)
C2 C3 C4 C5 -0.9(9)
C3 C4 C5 C6 1.0(9)
C2 N1 C6 C5 0.3(8)
In1 N1 C6 C5 177.7(4)
C2 N1 C6 Si1 -177.8(4)
In1 N1 C6 Si1 -0.4(5)
C4 C5 C6 N1 -0.7(9)
C4 C5 C6 Si1 177.2(5)
C9 Si1 C6 N1 93.2(5)
C7 Si1 C6 N1 -27.2(5)
C8 Si1 C6 N1 -153.9(4)
C9 Si1 C6 C5 -84.8(6)
C7 Si1 C6 C5 154.9(5)
C8 Si1 C6 C5 28.1(6)
C9 Si1 C7 Si2 171.1(3)
C8 Si1 C7 Si2 44.0(4)
C6 Si1 C7 Si2 -77.3(3)
C9 Si1 C7 Si3 43.7(4)
C8 Si1 C7 Si3 -83.4(4)
C6 Si1 C7 Si3 155.3(3)
C9 Si1 C7 In1 -72.4(3)
C8 Si1 C7 In1 160.5(2)
C6 Si1 C7 In1 39.3(3)
C12 Si2 C7 Si1 160.6(3)
C11 Si2 C7 Si1 -79.6(4)
C10 Si2 C7 Si1 41.1(4)
C12 Si2 C7 Si3 -72.8(4)
C11 Si2 C7 Si3 47.1(4)
C10 Si2 C7 Si3 167.8(3)
C12 Si2 C7 In1 50.3(4)
C11 Si2 C7 In1 170.1(3)
C10 Si2 C7 In1 -69.1(3)
C13 Si3 C7 Si1 166.5(3)
C15 Si3 C7 Si1 -73.4(4)
C14 Si3 C7 Si1 45.1(4)
C13 Si3 C7 Si2 40.4(4)
C15 Si3 C7 Si2 160.5(3)
C14 Si3 C7 Si2 -81.0(4)
C13 Si3 C7 In1 -83.1(3)
C15 Si3 C7 In1 37.0(4)
C14 Si3 C7 In1 155.5(3)
C41 In1 C7 Si1 61.6(3)
N1 In1 C7 Si1 -32.9(2)
Cl2 In1 C7 Si1 -115.08(18)
Cl1 In1 C7 Si1 161.83(17)
C41 In1 C7 Si2 178.5(2)
N1 In1 C7 Si2 84.1(3)
Cl2 In1 C7 Si2 1.9(3)
Cl1 In1 C7 Si2 -81.2(2)
C41 In1 C7 Si3 -56.2(4)
N1 In1 C7 Si3 -150.7(3)
Cl2 In1 C7 Si3 127.10(19)
Cl1 In1 C7 Si3 44.0(2)
C46 In2 N21 C22 80.1(5)
C27 In2 N21 C22 -151.9(5)
Cl1 In2 N21 C22 -30.7(5)
Cl2 In2 N21 C22 -25.0(8)
C46 In2 N21 C26 -105.3(4)
C27 In2 N21 C26 22.7(4)
Cl1 In2 N21 C26 143.9(4)
Cl2 In2 N21 C26 149.6(3)
C26 N21 C22 C23 1.4(9)
In2 N21 C22 C23 175.7(5)
N21 C22 C23 C24 -0.3(10)
C22 C23 C24 C25 -0.1(10)
C23 C24 C25 C26 -0.6(10)
C22 N21 C26 C25 -2.0(9)
In2 N21 C26 C25 -177.0(4)
C22 N21 C26 Si21 177.0(4)
In2 N21 C26 Si21 2.1(5)
C24 C25 C26 N21 1.7(9)
C24 C25 C26 Si21 -177.3(5)
C28 Si21 C26 N21 -157.3(4)
C29 Si21 C26 N21 89.5(5)
C27 Si21 C26 N21 -32.1(5)
C28 Si21 C26 C25 21.7(6)
C29 Si21 C26 C25 -91.5(6)
C27 Si21 C26 C25 146.8(5)
C28 Si21 C27 Si22 46.8(4)
C29 Si21 C27 Si22 173.0(3)
C26 Si21 C27 Si22 -72.4(3)
C28 Si21 C27 Si23 -80.8(4)
C29 Si21 C27 Si23 45.5(4)
C26 Si21 C27 Si23 160.0(3)
C28 Si21 C27 In2 163.3(3)
C29 Si21 C27 In2 -70.4(3)
C26 Si21 C27 In2 44.1(3)
C32 Si22 C27 Si21 161.8(3)
C31 Si22 C27 Si21 -77.7(4)
C30 Si22 C27 Si21 42.6(4)
C32 Si22 C27 Si23 -71.6(4)
C31 Si22 C27 Si23 48.9(4)
C30 Si22 C27 Si23 169.2(3)
C32 Si22 C27 In2 52.5(4)
C31 Si22 C27 In2 173.0(3)
C30 Si22 C27 In2 -66.7(3)
C33 Si23 C27 Si21 164.3(3)
C35 Si23 C27 Si21 -75.8(4)
C34 Si23 C27 Si21 44.4(4)
C33 Si23 C27 Si22 38.1(4)
C35 Si23 C27 Si22 157.9(3)
C34 Si23 C27 Si22 -81.8(4)
C33 Si23 C27 In2 -86.4(3)
C35 Si23 C27 In2 33.4(4)
C34 Si23 C27 In2 153.7(3)
C46 In2 C27 Si21 58.0(3)
N21 In2 C27 Si21 -36.0(2)
Cl1 In2 C27 Si21 -118.05(19)
Cl2 In2 C27 Si21 158.83(18)
C46 In2 C27 Si22 174.7(2)
N21 In2 C27 Si22 80.7(3)
Cl1 In2 C27 Si22 -1.3(3)
Cl2 In2 C27 Si22 -84.5(3)
C46 In2 C27 Si23 -59.2(4)
N21 In2 C27 Si23 -153.3(3)
Cl1 In2 C27 Si23 124.7(2)
Cl2 In2 C27 Si23 41.6(3)
C42 Fe1 C41 C45 -117.6(5)
C43 Fe1 C41 C45 -79.9(4)
C50 Fe1 C41 C45 148.1(3)
C44 Fe1 C41 C45 -36.8(3)
C49 Fe1 C41 C45 -173.9(4)
C47 Fe1 C41 C45 65.8(4)
C46 Fe1 C41 C45 104.1(3)
C45 Fe1 C41 C42 117.6(5)
C43 Fe1 C41 C42 37.7(3)
C50 Fe1 C41 C42 -94.2(4)
C44 Fe1 C41 C42 80.8(4)
C49 Fe1 C41 C42 -56.3(5)
C47 Fe1 C41 C42 -176.6(3)
C46 Fe1 C41 C42 -138.2(3)
C45 Fe1 C41 In1 -123.8(5)
C42 Fe1 C41 In1 118.6(5)
C43 Fe1 C41 In1 156.3(4)
C50 Fe1 C41 In1 24.4(4)
C44 Fe1 C41 In1 -160.6(4)
C49 Fe1 C41 In1 62.3(5)
C47 Fe1 C41 In1 -58.0(5)
C46 Fe1 C41 In1 -19.6(4)
C7 In1 C41 C45 83.5(5)
N1 In1 C41 C45 174.1(5)
Cl2 In1 C41 C45 -99.6(5)
Cl1 In1 C41 C45 -22.7(5)
C7 In1 C41 C42 -97.5(5)
N1 In1 C41 C42 -6.9(5)
Cl2 In1 C41 C42 79.4(5)
Cl1 In1 C41 C42 156.2(5)
C7 In1 C41 Fe1 174.5(3)
N1 In1 C41 Fe1 -94.9(3)
Cl2 In1 C41 Fe1 -8.5(4)
Cl1 In1 C41 Fe1 68.3(3)
C45 C41 C42 C43 -0.7(6)
Fe1 C41 C42 C43 -59.5(4)
In1 C41 C42 C43 -179.9(4)
C45 C41 C42 Fe1 58.8(4)
In1 C41 C42 Fe1 -120.4(4)
C45 Fe1 C42 C43 80.8(4)
C50 Fe1 C42 C43 -137.3(4)
C44 Fe1 C42 C43 37.3(4)
C49 Fe1 C42 C43 -93.5(4)
C48 Fe1 C42 C43 -56.5(5)
C41 Fe1 C42 C43 119.4(5)
C46 Fe1 C42 C43 -176.2(4)
C45 Fe1 C42 C41 -38.6(3)
C43 Fe1 C42 C41 -119.4(5)
C50 Fe1 C42 C41 103.3(3)
C44 Fe1 C42 C41 -82.2(4)
C49 Fe1 C42 C41 147.1(3)
C48 Fe1 C42 C41 -176.0(4)
C46 Fe1 C42 C41 64.4(4)
C41 C42 C43 C44 0.5(7)
Fe1 C42 C43 C44 -59.7(4)
C41 C42 C43 Fe1 60.2(4)
C45 Fe1 C43 C44 37.5(4)
C42 Fe1 C43 C44 119.1(5)
C50 Fe1 C43 C44 -175.3(4)
C49 Fe1 C43 C44 -138.1(4)
C48 Fe1 C43 C44 -94.7(4)
C47 Fe1 C43 C44 -59.9(6)
C41 Fe1 C43 C44 81.5(4)
C45 Fe1 C43 C42 -81.6(4)
C50 Fe1 C43 C42 65.5(5)
C44 Fe1 C43 C42 -119.1(5)
C49 Fe1 C43 C42 102.8(4)
C48 Fe1 C43 C42 146.2(4)
C47 Fe1 C43 C42 -179.1(4)
C41 Fe1 C43 C42 -37.6(4)
C42 C43 C44 C45 0.0(7)
Fe1 C43 C44 C45 -59.4(4)
C42 C43 C44 Fe1 59.4(4)
C45 Fe1 C44 C43 -119.4(5)
C42 Fe1 C44 C43 -38.1(4)
C49 Fe1 C44 C43 62.5(5)
C48 Fe1 C44 C43 100.9(4)
C47 Fe1 C44 C43 144.4(4)
C41 Fe1 C44 C43 -82.1(4)
C46 Fe1 C44 C43 -178.1(4)
C42 Fe1 C44 C45 81.3(4)
C43 Fe1 C44 C45 119.4(5)
C49 Fe1 C44 C45 -178.1(3)
C48 Fe1 C44 C45 -139.7(3)
C47 Fe1 C44 C45 -96.2(4)
C41 Fe1 C44 C45 37.3(3)
C46 Fe1 C44 C45 -58.7(5)
C43 C44 C45 C41 -0.4(6)
Fe1 C44 C45 C41 -59.9(4)
C43 C44 C45 Fe1 59.5(4)
C42 C41 C45 C44 0.7(6)
Fe1 C41 C45 C44 59.5(4)
In1 C41 C45 C44 179.8(4)
C42 C41 C45 Fe1 -58.8(4)
In1 C41 C45 Fe1 120.3(4)
C42 Fe1 C45 C44 -81.6(4)
C43 Fe1 C45 C44 -37.3(3)
C50 Fe1 C45 C44 -176.5(4)
C48 Fe1 C45 C44 61.3(5)
C47 Fe1 C45 C44 101.7(4)
C41 Fe1 C45 C44 -120.3(5)
C46 Fe1 C45 C44 146.2(3)
C42 Fe1 C45 C41 38.7(3)
C43 Fe1 C45 C41 83.0(4)
C50 Fe1 C45 C41 -56.3(5)
C44 Fe1 C45 C41 120.3(5)
C48 Fe1 C45 C41 -178.5(3)
C47 Fe1 C45 C41 -138.1(3)
C46 Fe1 C45 C41 -93.5(4)
C45 Fe1 C46 C50 147.4(3)
C42 Fe1 C46 C50 64.3(5)
C44 Fe1 C46 C50 -175.2(4)
C49 Fe1 C46 C50 -36.8(3)
C48 Fe1 C46 C50 -80.4(4)
C47 Fe1 C46 C50 -116.8(5)
C41 Fe1 C46 C50 103.4(4)
C45 Fe1 C46 C47 -95.7(4)
C42 Fe1 C46 C47 -178.8(4)
C50 Fe1 C46 C47 116.8(5)
C44 Fe1 C46 C47 -58.4(5)
C49 Fe1 C46 C47 80.0(4)
C48 Fe1 C46 C47 36.4(3)
C41 Fe1 C46 C47 -139.8(3)
C45 Fe1 C46 In2 21.6(4)
C42 Fe1 C46 In2 -61.5(5)
C50 Fe1 C46 In2 -125.8(5)
C44 Fe1 C46 In2 59.0(5)
C49 Fe1 C46 In2 -162.6(4)
C48 Fe1 C46 In2 153.7(4)
C47 Fe1 C46 In2 117.3(5)
C41 Fe1 C46 In2 -22.5(4)
C27 In2 C46 C50 85.6(6)
N21 In2 C46 C50 175.5(5)
Cl1 In2 C46 C50 -98.1(5)
Cl2 In2 C46 C50 -22.0(5)
C27 In2 C46 C47 -94.8(5)
N21 In2 C46 C47 -4.9(5)
Cl1 In2 C46 C47 81.5(5)
Cl2 In2 C46 C47 157.6(4)
C27 In2 C46 Fe1 177.7(3)
N21 In2 C46 Fe1 -92.4(3)
Cl1 In2 C46 Fe1 -5.9(4)
Cl2 In2 C46 Fe1 70.1(3)
C50 C46 C47 C48 0.5(6)
Fe1 C46 C47 C48 -58.6(4)
In2 C46 C47 C48 -179.2(4)
C50 C46 C47 Fe1 59.1(4)
In2 C46 C47 Fe1 -120.6(4)
C45 Fe1 C47 C48 -136.0(3)
C43 Fe1 C47 C48 -54.6(5)
C50 Fe1 C47 C48 82.4(4)
C44 Fe1 C47 C48 -92.2(4)
C49 Fe1 C47 C48 38.3(3)
C41 Fe1 C47 C48 -175.9(3)
C46 Fe1 C47 C48 121.4(5)
C45 Fe1 C47 C46 102.6(3)
C43 Fe1 C47 C46 -176.0(4)
C50 Fe1 C47 C46 -39.0(3)
C44 Fe1 C47 C46 146.5(3)
C49 Fe1 C47 C46 -83.0(4)
C48 Fe1 C47 C46 -121.4(5)
C41 Fe1 C47 C46 62.7(4)
C46 C47 C48 C49 -0.6(6)
Fe1 C47 C48 C49 -59.7(4)
C46 C47 C48 Fe1 59.1(4)
C45 Fe1 C48 C47 67.7(4)
C42 Fe1 C48 C47 -176.6(4)
C43 Fe1 C48 C47 147.4(3)
C50 Fe1 C48 C47 -80.4(3)
C44 Fe1 C48 C47 104.6(4)
C49 Fe1 C48 C47 -118.1(5)
C46 Fe1 C48 C47 -36.6(3)
C45 Fe1 C48 C49 -174.2(3)
C42 Fe1 C48 C49 -58.5(5)
C43 Fe1 C48 C49 -94.5(4)
C50 Fe1 C48 C49 37.7(3)
C44 Fe1 C48 C49 -137.3(3)
C47 Fe1 C48 C49 118.1(5)
C46 Fe1 C48 C49 81.5(4)
C47 C48 C49 C50 0.5(6)
Fe1 C48 C49 C50 -59.4(4)
C47 C48 C49 Fe1 59.9(4)
C42 Fe1 C49 C50 -95.8(4)
C43 Fe1 C49 C50 -139.5(3)
C44 Fe1 C49 C50 -176.7(3)
C48 Fe1 C49 C50 119.2(5)
C47 Fe1 C49 C50 80.9(4)
C41 Fe1 C49 C50 -59.7(5)
C46 Fe1 C49 C50 36.9(3)
C42 Fe1 C49 C48 145.0(3)
C43 Fe1 C49 C48 101.3(4)
C50 Fe1 C49 C48 -119.2(5)
C44 Fe1 C49 C48 64.2(5)
C47 Fe1 C49 C48 -38.2(3)
C41 Fe1 C49 C48 -178.9(4)
C46 Fe1 C49 C48 -82.3(4)
C48 C49 C50 C46 -0.2(6)
Fe1 C49 C50 C46 -59.8(4)
C48 C49 C50 Fe1 59.6(4)
C47 C46 C50 C49 -0.2(6)
Fe1 C46 C50 C49 59.1(4)
In2 C46 C50 C49 179.5(4)
C47 C46 C50 Fe1 -59.3(4)
In2 C46 C50 Fe1 120.4(5)
C45 Fe1 C50 C49 -178.4(4)
C42 Fe1 C50 C49 101.0(4)
C43 Fe1 C50 C49 61.5(5)
C48 Fe1 C50 C49 -37.7(3)
C47 Fe1 C50 C49 -81.6(4)
C41 Fe1 C50 C49 145.2(3)
C46 Fe1 C50 C49 -120.7(5)
C45 Fe1 C50 C46 -57.6(5)
C42 Fe1 C50 C46 -138.2(3)
C43 Fe1 C50 C46 -177.8(4)
C49 Fe1 C50 C46 120.7(5)
C48 Fe1 C50 C46 83.0(4)
C47 Fe1 C50 C46 39.1(3)
C41 Fe1 C50 C46 -94.1(4)
C56 C51 C52 C53 -2.3(12)
C57 C51 C52 C53 177.1(7)
C51 C52 C53 C54 0.2(13)
C52 C53 C54 C55 0.9(13)
C53 C54 C55 C56 0.0(13)
C54 C55 C56 C51 -2.1(14)
C52 C51 C56 C55 3.2(12)
C57 C51 C56 C55 -176.2(7)
C63 C58 C59 C60 0.0
C64 C58 C59 C60 180.0
C58 C59 C60 C61 0.0
C59 C60 C61 C62 0.0
C60 C61 C62 C63 0.0
C61 C62 C63 C58 0.0
C59 C58 C63 C62 0.0
C64 C58 C63 C62 180.0
C70 C65 C66 C67 0.0
C71 C65 C66 C67 180.0
C65 C66 C67 C68 0.0
C66 C67 C68 C69 0.0
C67 C68 C69 C70 0.0
C68 C69 C70 C65 0.0
C66 C65 C70 C69 0.0
C71 C65 C70 C69 180.0
C86 C81 C82 C83 0.0
C87 C81 C82 C83 180.0
C81 C82 C83 C84 0.0
C82 C83 C84 C85 0.0
C83 C84 C85 C86 0.0
C84 C85 C86 C81 0.0
C82 C81 C86 C85 0.0
C87 C81 C86 C85 180.0
C96 C91 C92 C93 0.0
C97 C91 C92 C93 180.0
C91 C92 C93 C94 0.0
C92 C93 C94 C95 0.0
C93 C94 C95 C96 0.0
C94 C95 C96 C91 0.0
C92 C91 C96 C95 0.0
C97 C91 C96 C95 180.0
